data_9011644
loop_
_publ_author_name
'Hanfland, M.'
'Schwarz, U.'
'Syassen, K.'
'Takemura, K.'

_publ_section_title
;
 Crystal structure of the high-pressure phase silicon VI
 Locality: synthetic
 Sample: at P = 38.4 GPa
 Note: phase VI
;
_journal_name_full 'Physical Review Letters'
_journal_page_first 1197
_journal_page_last 1200
_journal_paper_doi 10.1103/PhysRevLett.82.1197
_journal_volume 82
_journal_year 1999
_chemical_formula_sum Si
_chemical_name_common Silicon
_space_group_IT_number 64
_space_group_name_Hall '-C 2ac 2'
_space_group_name_H-M_alt 'C m c e'
_symmetry_space_group_name_Hall '-C 2ac 2'
_symmetry_space_group_name_H-M 'C m c e'
_cell_angle_alpha 90
_cell_angle_beta 90
_cell_angle_gamma 90
_cell_length_a 8.0242
_cell_length_b 4.7961
_cell_length_c 4.7760
_cell_formula_units_Z 16
_cell_volume 183.804
_diffrn_ambient_pressure 3.84e+07
_exptl_crystal_density_diffrn 4.060
_cod_original_sg_symbol_H-M 'C m c a'
_cod_database_code 9011644

loop_
_symmetry_equiv_pos_as_xyz
x,y,z
1/2+x,1/2+y,z
x,1/2-y,1/2+z
1/2+x,-y,1/2+z
-x,1/2+y,1/2-z
1/2-x,+y,1/2-z
-x,y,z
1/2-x,1/2+y,z
x,-y,-z
1/2+x,1/2-y,-z
x,1/2+y,1/2-z
1/2+x,+y,1/2-z
-x,1/2-y,1/2+z
1/2-x,-y,1/2+z
-x,-y,-z
1/2-x,1/2-y,-z

loop_
_atom_site_label
_atom_site_fract_x
_atom_site_fract_y
_atom_site_fract_z
Si1 0.00000 0.17300 0.32800
Si2 0.21800 0.00000 0.00000

_database_code_amcsd 0015281
